data_7712168
loop_
_publ_author_name
'Li, Xi-Li'
'Li, Yanan'
'Wang, Ailing'
'Gao, Congli'
'Cui, Minghui'
'Liu, Cai-Ming'
'Zhou, Liming'

_publ_section_title
;
 Two temperature-induced 1D Cu<sup>II</sup> chain enantiomeric pairs
 showing different magnetic properties and nonlinear optical responses.
;
_journal_issue 8
_journal_name_full 'Dalton transactions (Cambridge, England : 2003)'
_journal_page_first 2440
_journal_page_last 2447
_journal_paper_doi 10.1039/d2dt03787d
_journal_volume 52
_journal_year 2023
_chemical_absolute_configuration rmad
_chemical_formula_moiety 'C16 H17 Cu N5 O6'
_chemical_formula_sum 'C16 H17 Cu N5 O6'
_chemical_formula_weight 438.88
_space_group_crystal_system monoclinic
_space_group_IT_number 4
_space_group_name_Hall 'P 2yb'
_space_group_name_H-M_alt 'P 1 21 1'
_atom_sites_solution_hydrogens geom
_atom_sites_solution_primary direct
_atom_sites_solution_secondary difmap
_audit_creation_method SHELXL-2014/7
_audit_update_record
;
2023-01-13 deposited with the CCDC.	2023-01-18 downloaded from the CCDC.
;
_cell_angle_alpha 90
_cell_angle_beta 105.2740(10)
_cell_angle_gamma 90
_cell_formula_units_Z 4
_cell_length_a 10.4167(9)
_cell_length_b 9.0382(8)
_cell_length_c 19.3517(16)
_cell_measurement_reflns_used 9942
_cell_measurement_temperature 296(2)
_cell_measurement_theta_max 28.42
_cell_measurement_theta_min 2.51
_cell_volume 1757.6(3)
_computing_cell_refinement APEX2
_computing_data_collection 'APEX2 (Bruker, 2013)'
_computing_data_reduction APEX2
_computing_structure_refinement 'SHELXL-2014/7 (Sheldrick, 2014)'
_computing_structure_solution 'SHELXS (Bruker, 2000)'
_diffrn_ambient_temperature 296(2)
_diffrn_measured_fraction_theta_full 0.999
_diffrn_measured_fraction_theta_max 0.994
_diffrn_measurement_device_type 'PHOTON 100 CMOS detector'
_diffrn_measurement_method 'omega scan'
_diffrn_radiation_type MoK\a
_diffrn_radiation_wavelength 0.71073
_diffrn_reflns_av_R_equivalents 0.0101
_diffrn_reflns_av_unetI/netI 0.0666
_diffrn_reflns_Laue_measured_fraction_full 0.999
_diffrn_reflns_Laue_measured_fraction_max 0.994
_diffrn_reflns_limit_h_max 13
_diffrn_reflns_limit_h_min -13
_diffrn_reflns_limit_k_max 11
_diffrn_reflns_limit_k_min -12
_diffrn_reflns_limit_l_max 25
_diffrn_reflns_limit_l_min -25
_diffrn_reflns_number 16980
_diffrn_reflns_point_group_measured_fraction_full 0.999
_diffrn_reflns_point_group_measured_fraction_max 0.994
_diffrn_reflns_theta_full 25.242
_diffrn_reflns_theta_max 28.418
_diffrn_reflns_theta_min 2.027
_exptl_absorpt_coefficient_mu 1.290
_exptl_absorpt_correction_T_max 0.82
_exptl_absorpt_correction_T_min 0.78
_exptl_absorpt_correction_type multi-scan
_exptl_absorpt_process_details 'SADABS, Bruker-2018'
_exptl_crystal_density_diffrn 1.659
_exptl_crystal_description block
_exptl_crystal_F_000 900
_exptl_crystal_size_max 0.200
_exptl_crystal_size_mid 0.180
_exptl_crystal_size_min 0.160
_refine_diff_density_max 1.745
_refine_diff_density_min -1.446
_refine_diff_density_rms 0.096
_refine_ls_abs_structure_details
;
 Refined as an inversion twin.
;
_refine_ls_abs_structure_Flack 0.033(14)
_refine_ls_extinction_method none
_refine_ls_goodness_of_fit_ref 1.011
_refine_ls_hydrogen_treatment constr
_refine_ls_matrix_type full
_refine_ls_number_parameters 510
_refine_ls_number_reflns 7876
_refine_ls_number_restraints 1
_refine_ls_restrained_S_all 1.011
_refine_ls_R_factor_all 0.0504
_refine_ls_R_factor_gt 0.0416
_refine_ls_shift/su_max 0.001
_refine_ls_shift/su_mean 0.000
_refine_ls_structure_factor_coef Fsqd
_refine_ls_weighting_details 'w=1/[\s^2^(Fo^2^)+(0.0392P)^2^] where P=(Fo^2^+2Fc^2^)/3'
_refine_ls_weighting_scheme calc
_refine_ls_wR_factor_gt 0.0798
_refine_ls_wR_factor_ref 0.0816
_reflns_Friedel_coverage 0.885
_reflns_Friedel_fraction_full 1.000
_reflns_Friedel_fraction_max 0.994
_reflns_number_gt 6757
_reflns_number_total 7876
_reflns_threshold_expression 'I > 2\s(I)'
_cod_data_source_file d2dt03787d2.cif
_cod_data_source_block R-1-Cu
_cod_depositor_comments 'Adding full bibliography for 7712168--7712171.cif.'
_cod_original_sg_symbol_H-M 'P 21'
_cod_database_code 7712168
_shelx_shelxl_version_number 2014/7
_shelx_space_group_comment
;
The symmetry employed for this shelxl refinement is uniquely defined
by the following loop, which should always be used as a source of
symmetry information in preference to the above space-group names.
They are only intended as comments.
;
_shelx_estimated_absorpt_t_min 0.782
_shelx_estimated_absorpt_t_max 0.820

loop_
_space_group_symop_operation_xyz
'x, y, z'
'-x, y+1/2, -z'

loop_
_atom_site_label
_atom_site_type_symbol
_atom_site_fract_x
_atom_site_fract_y
_atom_site_fract_z
_atom_site_U_iso_or_equiv
_atom_site_adp_type
_atom_site_occupancy
_atom_site_site_symmetry_order
_atom_site_calc_flag
_atom_site_refinement_flags_posn
_atom_site_refinement_flags_adp
_atom_site_refinement_flags_occupancy
_atom_site_disorder_assembly
_atom_site_disorder_group
C1 C 0.1213(6) 0.4089(6) 0.6427(3) 0.0218(12) Uani 1 1 d . . . . .
H1 H 0.0367 0.3874 0.6140 0.026 Uiso 1 1 calc R U . . .
C2 C 0.1860(6) 0.3074(6) 0.6944(2) 0.0252(12) Uani 1 1 d . . . . .
H2 H 0.1443 0.2179 0.6982 0.030 Uiso 1 1 calc R U . . .
C3 C 0.3644(5) 0.4621(6) 0.7288(2) 0.0210(11) Uani 1 1 d . . . . .
H3 H 0.4476 0.4850 0.7587 0.025 Uiso 1 1 calc R U . . .
C4 C 0.3042(5) 0.5619(6) 0.6752(2) 0.0188(10) Uani 1 1 d . . . . .
C5 C 0.3681(5) 0.6956(6) 0.6555(2) 0.0193(10) Uani 1 1 d . . . . .
C6 C 0.4999(5) 0.7351(5) 0.6870(2) 0.0191(11) Uani 1 1 d . . . . .
H6 H 0.5503 0.6821 0.7260 0.023 Uiso 1 1 calc R U . . .
C7 C 0.5553(5) 0.8534(6) 0.6601(2) 0.0223(11) Uani 1 1 d . . . . .
C8 C 0.4782(5) 0.9275(6) 0.5985(2) 0.0208(11) Uani 1 1 d . . . . .
C9 C 0.3456(5) 0.8863(6) 0.5727(2) 0.0210(11) Uani 1 1 d . . . . .
H9 H 0.2921 0.9391 0.5346 0.025 Uiso 1 1 calc R U . . .
C10 C 0.6954(5) 0.9075(6) 0.6923(2) 0.0249(12) Uani 1 1 d . . . . .
H10A H 0.7568 0.8249 0.6977 0.030 Uiso 1 1 calc R U . . .
H10B H 0.7021 0.9486 0.7394 0.030 Uiso 1 1 calc R U . . .
C11 C 0.7337(5) 1.0261(6) 0.6443(3) 0.0242(11) Uani 1 1 d . . . . .
H11 H 0.8260 1.0607 0.6596 0.029 Uiso 1 1 calc R U . . .
C12 C 0.6846(5) 0.9742(7) 0.5642(3) 0.0278(12) Uani 1 1 d . . . . .
H12A H 0.7279 1.0238 0.5320 0.033 Uiso 1 1 calc R U . . .
H12B H 0.6841 0.8677 0.5579 0.033 Uiso 1 1 calc R U . . .
C13 C 0.5469(5) 1.0410(6) 0.5650(2) 0.0253(14) Uani 1 1 d . . . . .
H13 H 0.4947 1.0857 0.5203 0.030 Uiso 1 1 calc R U . . .
C14 C 0.6255(5) 1.1503(6) 0.6246(3) 0.0268(11) Uani 1 1 d . . . . .
C15 C 0.5550(5) 1.2035(7) 0.6781(2) 0.0302(12) Uani 1 1 d . . . . .
H15A H 0.6144 1.2633 0.7136 0.045 Uiso 1 1 calc R U . . .
H15B H 0.5263 1.1201 0.7009 0.045 Uiso 1 1 calc R U . . .
H15C H 0.4790 1.2614 0.6541 0.045 Uiso 1 1 calc R U . . .
C16 C 0.6780(6) 1.2829(7) 0.5918(3) 0.0416(16) Uani 1 1 d . . . . .
H16A H 0.6058 1.3485 0.5709 0.062 Uiso 1 1 calc R U . . .
H16B H 0.7186 1.2494 0.5554 0.062 Uiso 1 1 calc R U . . .
H16C H 0.7429 1.3344 0.6284 0.062 Uiso 1 1 calc R U . . .
Cu1 Cu 0.10268(6) 0.70774(6) 0.57088(3) 0.01909(14) Uani 1 1 d . . . . .
N1 N 0.2908(4) 0.7730(4) 0.60044(19) 0.0193(9) Uani 1 1 d . . . . .
N2 N 0.1792(4) 0.5360(5) 0.6340(2) 0.0211(10) Uani 1 1 d . . . . .
N3 N 0.3064(4) 0.3341(5) 0.7390(2) 0.0210(9) Uani 1 1 d . . . . .
N7 N -0.1237(4) 0.6489(5) 0.6108(2) 0.0252(10) Uani 1 1 d . . . . .
N8 N 0.0316(4) 1.0034(5) 0.5660(2) 0.0189(9) Uani 1 1 d . . . . .
O1 O -0.0818(3) 0.6382(4) 0.55410(17) 0.0255(8) Uani 1 1 d . . . . .
O2 O 0.0386(3) 0.8988(4) 0.52171(16) 0.0216(8) Uani 1 1 d . . . . .
O3 O 0.0617(4) 0.9788(5) 0.63047(19) 0.0351(10) Uani 1 1 d . . . . .
O4 O -0.0103(4) 1.1286(4) 0.54072(17) 0.0245(8) Uani 1 1 d . . . . .
O5 O -0.0460(3) 0.6940(5) 0.66623(16) 0.0307(9) Uani 1 1 d . . . . .
O6 O -0.2393(4) 0.6120(5) 0.6067(2) 0.0350(10) Uani 1 1 d . . . . .
C17 C 0.4225(5) 0.8838(5) 0.8616(2) 0.0166(10) Uani 1 1 d . . . . .
H17 H 0.5116 0.8992 0.8851 0.020 Uiso 1 1 calc R U . . .
C18 C 0.3511(5) 0.9946(5) 0.8184(2) 0.0170(10) Uani 1 1 d . . . . .
H18 H 0.3930 1.0840 0.8147 0.020 Uiso 1 1 calc R U . . .
C19 C 0.1678(5) 0.8467(5) 0.7896(2) 0.0174(10) Uani 1 1 d . . . . .
H19 H 0.0804 0.8297 0.7635 0.021 Uiso 1 1 calc R U . . .
C20 C 0.2349(4) 0.7351(5) 0.8350(2) 0.0135(10) Uani 1 1 d . . . . .
C21 C 0.1761(4) 0.5945(5) 0.8488(2) 0.0118(9) Uani 1 1 d . . . . .
C22 C 0.0426(4) 0.5569(6) 0.8202(2) 0.0166(10) Uani 1 1 d . . . . .
H22 H -0.0153 0.6233 0.7910 0.020 Uiso 1 1 calc R U . . .
C23 C -0.0027(4) 0.4207(5) 0.8357(2) 0.0139(9) Uani 1 1 d . . . . .
C24 C 0.0849(4) 0.3239(5) 0.8823(2) 0.0151(9) Uani 1 1 d . . . . .
C25 C 0.2171(4) 0.3703(5) 0.9105(2) 0.0145(9) Uani 1 1 d . . . . .
H25 H 0.2761 0.3078 0.9417 0.017 Uiso 1 1 calc R U . . .
C26 C -0.1454(5) 0.3692(6) 0.8058(2) 0.0186(10) Uani 1 1 d . . . . .
H26A H -0.1672 0.3684 0.7539 0.022 Uiso 1 1 calc R U . . .
H26B H -0.2053 0.4375 0.8203 0.022 Uiso 1 1 calc R U . . .
C27 C -0.1637(4) 0.2138(6) 0.8332(2) 0.0220(9) Uani 1 1 d . . . . .
H27 H -0.2531 0.1722 0.8147 0.026 Uiso 1 1 calc R U . . .
C28 C -0.0493(4) 0.1125(5) 0.8246(3) 0.0214(11) Uani 1 1 d . . . . .
H28A H -0.0144 0.1376 0.7843 0.026 Uiso 1 1 calc R U . . .
H28B H -0.0682 0.0075 0.8255 0.026 Uiso 1 1 calc R U . . .
C29 C 0.0331(4) 0.1766(5) 0.8979(2) 0.0197(10) Uani 1 1 d . . . . .
H29 H 0.0964 0.1098 0.9294 0.024 Uiso 1 1 calc R U . . .
C30 C -0.1063(4) 0.2010(7) 0.9156(2) 0.0202(10) Uani 1 1 d . . . . .
C31 C -0.1510(5) 0.0584(6) 0.9450(3) 0.0281(12) Uani 1 1 d . . . . .
H31A H -0.1045 0.0479 0.9946 0.042 Uiso 1 1 calc R U . . .
H31B H -0.1315 -0.0247 0.9186 0.042 Uiso 1 1 calc R U . . .
H31C H -0.2450 0.0627 0.9402 0.042 Uiso 1 1 calc R U . . .
C32 C -0.1207(5) 0.3288(6) 0.9633(3) 0.0244(12) Uani 1 1 d . . . . .
H32A H -0.2109 0.3336 0.9668 0.037 Uiso 1 1 calc R U . . .
H32B H -0.0985 0.4195 0.9434 0.037 Uiso 1 1 calc R U . . .
H32C H -0.0619 0.3145 1.0102 0.037 Uiso 1 1 calc R U . . .
Cu2 Cu 0.44827(4) 0.57851(6) 0.92707(2) 0.01105(12) Uani 1 1 d . . . . .
N4 N 0.3643(4) 0.7544(4) 0.86967(18) 0.0119(8) Uani 1 1 d . . . . .
N5 N 0.2611(3) 0.5015(4) 0.89398(18) 0.0118(8) Uani 1 1 d . . . . .
N6 N 0.2236(4) 0.9765(5) 0.7820(2) 0.0204(9) Uani 1 1 d . . . . .
N9 N 0.5254(4) 0.2858(4) 0.93394(19) 0.0139(8) Uani 1 1 d . . . . .
N10 N 0.6859(4) 0.6522(4) 0.8977(2) 0.0162(8) Uani 1 1 d . . . . .
O7 O 0.5147(3) 0.3902(4) 0.97708(16) 0.0149(7) Uani 1 1 d . . . . .
O8 O 0.5144(3) 0.3125(4) 0.87080(16) 0.0215(8) Uani 1 1 d . . . . .
O9 O 0.5489(3) 0.1585(4) 0.95920(16) 0.0158(7) Uani 1 1 d . . . . .
O10 O 0.6319(3) 0.6563(4) 0.95084(15) 0.0163(7) Uani 1 1 d . . . . .
O11 O 0.6171(3) 0.6101(4) 0.83861(16) 0.0256(9) Uani 1 1 d . . . . .
O12 O 0.8013(3) 0.6911(4) 0.90833(18) 0.0286(8) Uani 1 1 d . . . . .

loop_
_atom_site_aniso_label
_atom_site_aniso_U_11
_atom_site_aniso_U_22
_atom_site_aniso_U_33
_atom_site_aniso_U_23
_atom_site_aniso_U_13
_atom_site_aniso_U_12
C1 0.032(3) 0.015(3) 0.019(2) -0.0048(19) 0.008(2) 0.000(2)
C2 0.041(4) 0.017(3) 0.019(2) 0.001(2) 0.012(2) 0.003(2)
C3 0.027(3) 0.022(3) 0.015(2) 0.0011(18) 0.0078(19) 0.002(2)
C4 0.026(2) 0.016(3) 0.015(2) -0.0001(18) 0.0060(16) -0.002(2)
C5 0.028(3) 0.013(2) 0.015(2) 0.001(2) 0.0025(17) 0.001(2)
C6 0.025(3) 0.014(3) 0.017(2) 0.0030(17) 0.0035(17) 0.0023(19)
C7 0.026(3) 0.021(3) 0.019(2) -0.001(2) 0.004(2) -0.003(2)
C8 0.027(3) 0.016(3) 0.018(2) 0.0003(18) 0.0050(19) 0.000(2)
C9 0.026(3) 0.015(3) 0.020(2) 0.0002(19) 0.0022(19) 0.003(2)
C10 0.026(3) 0.022(3) 0.022(3) 0.000(2) 0.000(2) -0.004(2)
C11 0.019(2) 0.028(3) 0.024(2) 0.001(2) 0.0037(19) -0.005(2)
C12 0.028(3) 0.031(3) 0.025(3) 0.005(2) 0.009(2) 0.001(2)
C13 0.029(3) 0.030(4) 0.018(2) 0.0031(19) 0.007(2) 0.000(2)
C14 0.034(3) 0.021(3) 0.023(2) 0.002(2) 0.004(2) -0.006(2)
C15 0.033(3) 0.027(3) 0.028(2) -0.002(3) 0.004(2) 0.009(3)
C16 0.049(4) 0.034(4) 0.034(3) 0.011(3) -0.003(3) -0.014(3)
Cu1 0.0251(4) 0.0132(3) 0.0168(3) 0.0016(2) 0.0017(2) -0.0008(3)
N1 0.023(2) 0.015(2) 0.0175(19) 0.0003(16) 0.0016(16) -0.0008(17)
N2 0.030(3) 0.018(2) 0.0141(19) 0.0001(16) 0.0040(16) -0.0019(17)
N3 0.027(2) 0.015(2) 0.023(2) 0.0035(17) 0.0087(17) 0.0059(18)
N7 0.027(2) 0.017(2) 0.030(2) 0.0024(18) 0.0047(18) 0.0016(19)
N8 0.020(2) 0.015(2) 0.021(2) 0.0017(16) 0.0049(16) -0.0019(17)
O1 0.030(2) 0.024(2) 0.0214(17) 0.0001(15) 0.0047(14) 0.0005(16)
O2 0.030(2) 0.0138(19) 0.0188(17) 0.0004(14) 0.0016(14) 0.0035(15)
O3 0.061(3) 0.025(2) 0.0164(18) 0.0007(15) 0.0051(17) 0.005(2)
O4 0.034(2) 0.0157(19) 0.0237(18) 0.0042(14) 0.0076(15) 0.0028(15)
O5 0.0311(18) 0.039(2) 0.0191(16) -0.0045(17) 0.0012(13) 0.001(2)
O6 0.039(2) 0.027(3) 0.042(2) -0.0059(17) 0.0161(18) -0.0047(18)
C17 0.016(2) 0.014(3) 0.020(2) 0.0006(18) 0.0042(18) -0.0021(19)
C18 0.016(2) 0.014(3) 0.021(2) 0.0015(18) 0.0045(17) -0.0044(18)
C19 0.014(2) 0.016(3) 0.020(2) 0.0010(18) 0.0009(18) 0.0000(18)
C20 0.011(2) 0.016(3) 0.0129(19) -0.0025(16) 0.0017(15) 0.0030(17)
C21 0.0102(19) 0.013(2) 0.0110(18) -0.0010(17) 0.0015(14) 0.0008(18)
C22 0.009(2) 0.021(3) 0.017(2) -0.0012(18) 0.0002(15) -0.0006(18)
C23 0.013(2) 0.012(2) 0.016(2) -0.0010(17) 0.0019(16) 0.0012(17)
C24 0.012(2) 0.016(3) 0.017(2) 0.0005(18) 0.0045(17) -0.0024(18)
C25 0.013(2) 0.011(2) 0.019(2) 0.0031(17) 0.0033(17) 0.0008(17)
C26 0.011(2) 0.019(3) 0.023(2) 0.0010(19) 0.0014(17) -0.0020(18)
C27 0.019(2) 0.016(2) 0.030(2) 0.001(2) 0.0043(17) -0.005(2)
C28 0.019(2) 0.013(3) 0.034(3) -0.0033(19) 0.011(2) -0.0042(18)
C29 0.019(2) 0.014(3) 0.027(2) 0.0039(18) 0.0069(17) 0.0031(18)
C30 0.015(2) 0.020(3) 0.027(2) 0.006(2) 0.0062(17) -0.003(2)
C31 0.018(2) 0.025(3) 0.044(3) 0.011(2) 0.014(2) -0.003(2)
C32 0.017(2) 0.029(3) 0.030(3) 0.001(2) 0.010(2) 0.000(2)
Cu2 0.0090(3) 0.0095(3) 0.0137(2) 0.0010(2) 0.00146(18) 0.0002(2)
N4 0.0119(19) 0.009(2) 0.0153(17) 0.0003(13) 0.0039(14) 0.0000(14)
N5 0.0098(18) 0.010(2) 0.0160(17) -0.0016(14) 0.0044(14) -0.0019(15)
N6 0.020(2) 0.014(2) 0.024(2) 0.0041(17) 0.0012(17) 0.0018(17)
N9 0.0101(19) 0.012(2) 0.0169(19) -0.0020(15) -0.0008(15) 0.0031(15)
N10 0.0118(19) 0.011(2) 0.027(2) 0.0065(16) 0.0061(16) 0.0004(15)
O7 0.0135(17) 0.0125(17) 0.0190(16) -0.0014(13) 0.0051(12) 0.0001(13)
O8 0.0292(19) 0.020(2) 0.0159(16) 0.0025(13) 0.0069(13) 0.0018(15)
O9 0.0167(17) 0.0115(17) 0.0186(16) 0.0025(12) 0.0038(12) 0.0022(12)
O10 0.0115(15) 0.0200(18) 0.0176(15) -0.0022(12) 0.0044(12) -0.0012(12)
O11 0.0217(17) 0.035(2) 0.0190(16) 0.0007(15) 0.0028(13) 0.0080(15)
O12 0.0160(16) 0.023(2) 0.049(2) 0.0033(18) 0.0138(14) -0.0039(16)

loop_
_atom_type_symbol
_atom_type_description
_atom_type_scat_dispersion_real
_atom_type_scat_dispersion_imag
_atom_type_scat_source
C C 0.0033 0.0016 'International Tables Vol C Tables 4.2.6.8 and 6.1.1.4'
H H 0.0000 0.0000 'International Tables Vol C Tables 4.2.6.8 and 6.1.1.4'
N N 0.0061 0.0033 'International Tables Vol C Tables 4.2.6.8 and 6.1.1.4'
O O 0.0106 0.0060 'International Tables Vol C Tables 4.2.6.8 and 6.1.1.4'
Cu Cu 0.3201 1.2651 'International Tables Vol C Tables 4.2.6.8 and 6.1.1.4'

loop_
_geom_angle_atom_site_label_1
_geom_angle_atom_site_label_2
_geom_angle_atom_site_label_3
_geom_angle
_geom_angle_site_symmetry_1
_geom_angle_site_symmetry_3
_geom_angle_publ_flag
N2 C1 C2 120.7(5) . . ?
N2 C1 H1 119.6 . . ?
C2 C1 H1 119.6 . . ?
N3 C2 C1 122.4(5) . . ?
N3 C2 H2 118.8 . . ?
C1 C2 H2 118.8 . . ?
N3 C3 C4 122.3(5) . . ?
N3 C3 H3 118.8 . . ?
C4 C3 H3 118.8 . . ?
N2 C4 C3 120.1(5) . . ?
N2 C4 C5 114.7(4) . . ?
C3 C4 C5 125.2(4) . . ?
N1 C5 C6 121.7(5) . . ?
N1 C5 C4 114.3(4) . . ?
C6 C5 C4 123.8(4) . . ?
C7 C6 C5 119.6(4) . . ?
C7 C6 H6 120.2 . . ?
C5 C6 H6 120.2 . . ?
C6 C7 C8 118.9(4) . . ?
C6 C7 C10 123.3(4) . . ?
C8 C7 C10 117.8(4) . . ?
C9 C8 C7 117.6(5) . . ?
C9 C8 C13 125.0(4) . . ?
C7 C8 C13 117.4(4) . . ?
N1 C9 C8 123.0(4) . . ?
N1 C9 H9 118.5 . . ?
C8 C9 H9 118.5 . . ?
C7 C10 C11 110.7(4) . . ?
C7 C10 H10A 109.5 . . ?
C11 C10 H10A 109.5 . . ?
C7 C10 H10B 109.5 . . ?
C11 C10 H10B 109.5 . . ?
H10A C10 H10B 108.1 . . ?
C10 C11 C14 111.3(4) . . ?
C10 C11 C12 108.6(4) . . ?
C14 C11 C12 87.0(3) . . ?
C10 C11 H11 115.5 . . ?
C14 C11 H11 115.5 . . ?
C12 C11 H11 115.5 . . ?
C13 C12 C11 86.3(4) . . ?
C13 C12 H12A 114.3 . . ?
C11 C12 H12A 114.3 . . ?
C13 C12 H12B 114.3 . . ?
C11 C12 H12B 114.3 . . ?
H12A C12 H12B 111.4 . . ?
C8 C13 C12 106.5(4) . . ?
C8 C13 C14 109.2(4) . . ?
C12 C13 C14 87.0(4) . . ?
C8 C13 H13 116.7 . . ?
C12 C13 H13 116.7 . . ?
C14 C13 H13 116.7 . . ?
C15 C14 C16 109.3(5) . . ?
C15 C14 C11 121.0(4) . . ?
C16 C14 C11 110.5(5) . . ?
C15 C14 C13 116.9(5) . . ?
C16 C14 C13 111.2(4) . . ?
C11 C14 C13 86.0(4) . . ?
C14 C15 H15A 109.5 . . ?
C14 C15 H15B 109.5 . . ?
H15A C15 H15B 109.5 . . ?
C14 C15 H15C 109.5 . . ?
H15A C15 H15C 109.5 . . ?
H15B C15 H15C 109.5 . . ?
C14 C16 H16A 109.5 . . ?
C14 C16 H16B 109.5 . . ?
H16A C16 H16B 109.5 . . ?
C14 C16 H16C 109.5 . . ?
H16A C16 H16C 109.5 . . ?
H16B C16 H16C 109.5 . . ?
O1 Cu1 N1 172.95(15) . . ?
O1 Cu1 O2 90.47(14) . . ?
N1 Cu1 O2 93.50(15) . . ?
O1 Cu1 N2 93.86(16) . . ?
N1 Cu1 N2 81.41(17) . . ?
O2 Cu1 N2 170.88(15) . . ?
O1 Cu1 O4 65.50(14) . 2_546 ?
N1 Cu1 O4 120.99(15) . 2_546 ?
O2 Cu1 O4 79.16(13) . 2_546 ?
N2 Cu1 O4 109.94(14) . 2_546 ?
C9 N1 C5 118.7(4) . . ?
C9 N1 Cu1 126.9(3) . . ?
C5 N1 Cu1 114.3(3) . . ?
C1 N2 C4 118.1(4) . . ?
C1 N2 Cu1 128.7(4) . . ?
C4 N2 Cu1 113.0(3) . . ?
C2 N3 C3 116.2(4) . . ?
O5 N7 O6 123.6(5) . . ?
O5 N7 O1 118.4(4) . . ?
O6 N7 O1 118.0(4) . . ?
O3 N8 O4 121.7(4) . . ?
O3 N8 O2 120.0(4) . . ?
O4 N8 O2 118.3(4) . . ?
N7 O1 Cu1 111.8(3) . . ?
N8 O2 Cu1 112.8(3) . . ?
N8 O4 Cu1 132.5(3) . 2_556 ?
N4 C17 C18 120.7(4) . . ?
N4 C17 H17 119.6 . . ?
C18 C17 H17 119.6 . . ?
N6 C18 C17 121.9(4) . . ?
N6 C18 H18 119.1 . . ?
C17 C18 H18 119.1 . . ?
N6 C19 C20 122.9(4) . . ?
N6 C19 H19 118.5 . . ?
C20 C19 H19 118.5 . . ?
N4 C20 C19 119.2(4) . . ?
N4 C20 C21 115.6(4) . . ?
C19 C20 C21 125.2(4) . . ?
N5 C21 C22 121.1(4) . . ?
N5 C21 C20 114.9(3) . . ?
C22 C21 C20 124.0(4) . . ?
C23 C22 C21 119.6(4) . . ?
C23 C22 H22 120.2 . . ?
C21 C22 H22 120.2 . . ?
C22 C23 C24 119.6(4) . . ?
C22 C23 C26 123.2(4) . . ?
C24 C23 C26 117.2(4) . . ?
C25 C24 C23 117.9(4) . . ?
C25 C24 C29 123.7(4) . . ?
C23 C24 C29 118.4(4) . . ?
N5 C25 C24 122.2(4) . . ?
N5 C25 H25 118.9 . . ?
C24 C25 H25 118.9 . . ?
C23 C26 C27 110.4(4) . . ?
C23 C26 H26A 109.6 . . ?
C27 C26 H26A 109.6 . . ?
C23 C26 H26B 109.6 . . ?
C27 C26 H26B 109.6 . . ?
H26A C26 H26B 108.1 . . ?
C26 C27 C28 109.6(4) . . ?
C26 C27 C30 112.0(4) . . ?
C28 C27 C30 88.1(3) . . ?
C26 C27 H27 114.7 . . ?
C28 C27 H27 114.7 . . ?
C30 C27 H27 114.7 . . ?
C27 C28 C29 86.4(3) . . ?
C27 C28 H28A 114.3 . . ?
C29 C28 H28A 114.3 . . ?
C27 C28 H28B 114.3 . . ?
C29 C28 H28B 114.3 . . ?
H28A C28 H28B 111.4 . . ?
C24 C29 C28 106.7(4) . . ?
C24 C29 C30 108.5(4) . . ?
C28 C29 C30 86.1(3) . . ?
C24 C29 H29 117.0 . . ?
C28 C29 H29 117.0 . . ?
C30 C29 H29 117.0 . . ?
C32 C30 C31 109.1(4) . . ?
C32 C30 C27 119.8(5) . . ?
C31 C30 C27 111.9(4) . . ?
C32 C30 C29 118.7(4) . . ?
C31 C30 C29 110.3(4) . . ?
C27 C30 C29 85.3(3) . . ?
C30 C31 H31A 109.5 . . ?
C30 C31 H31B 109.5 . . ?
H31A C31 H31B 109.5 . . ?
C30 C31 H31C 109.5 . . ?
H31A C31 H31C 109.5 . . ?
H31B C31 H31C 109.5 . . ?
C30 C32 H32A 109.5 . . ?
C30 C32 H32B 109.5 . . ?
H32A C32 H32B 109.5 . . ?
C30 C32 H32C 109.5 . . ?
H32A C32 H32C 109.5 . . ?
H32B C32 H32C 109.5 . . ?
O10 Cu2 O7 90.00(13) . . ?
O10 Cu2 N4 95.82(14) . . ?
O7 Cu2 N4 173.41(14) . . ?
O10 Cu2 N5 175.08(14) . . ?
O7 Cu2 N5 92.44(14) . . ?
N4 Cu2 N5 81.54(15) . . ?
O10 Cu2 O9 84.17(12) . 2_657 ?
O7 Cu2 O9 83.61(12) . 2_657 ?
N4 Cu2 O9 100.03(13) . 2_657 ?
N5 Cu2 O9 100.35(13) . 2_657 ?
C17 N4 C20 118.4(4) . . ?
C17 N4 Cu2 127.6(3) . . ?
C20 N4 Cu2 114.0(3) . . ?
C25 N5 C21 119.7(4) . . ?
C25 N5 Cu2 126.4(3) . . ?
C21 N5 Cu2 113.8(3) . . ?
C19 N6 C18 116.7(4) . . ?
O8 N9 O9 122.0(4) . . ?
O8 N9 O7 120.3(4) . . ?
O9 N9 O7 117.7(4) . . ?
O12 N10 O11 123.5(4) . . ?
O12 N10 O10 118.2(4) . . ?
O11 N10 O10 118.3(4) . . ?
N9 O7 Cu2 113.0(2) . . ?
N9 O9 Cu2 127.8(3) . 2_647 ?
N10 O10 Cu2 113.7(2) . . ?

loop_
_geom_bond_atom_site_label_1
_geom_bond_atom_site_label_2
_geom_bond_distance
_geom_bond_site_symmetry_2
_geom_bond_publ_flag
C1 N2 1.329(7) . ?
C1 C2 1.394(7) . ?
C1 H1 0.9300 . ?
C2 N3 1.343(6) . ?
C2 H2 0.9300 . ?
C3 N3 1.343(7) . ?
C3 C4 1.393(6) . ?
C3 H3 0.9300 . ?
C4 N2 1.356(6) . ?
C4 C5 1.477(7) . ?
C5 N1 1.350(6) . ?
C5 C6 1.394(6) . ?
C6 C7 1.381(7) . ?
C6 H6 0.9300 . ?
C7 C8 1.418(6) . ?
C7 C10 1.510(7) . ?
C8 C9 1.391(7) . ?
C8 C13 1.492(7) . ?
C9 N1 1.350(6) . ?
C9 H9 0.9300 . ?
C10 C11 1.537(7) . ?
C10 H10A 0.9700 . ?
C10 H10B 0.9700 . ?
C11 C14 1.565(7) . ?
C11 C12 1.570(7) . ?
C11 H11 0.9800 . ?
C12 C13 1.560(7) . ?
C12 H12A 0.9700 . ?
C12 H12B 0.9700 . ?
C13 C14 1.575(7) . ?
C13 H13 0.9800 . ?
C14 C15 1.497(7) . ?
C14 C16 1.525(7) . ?
C15 H15A 0.9600 . ?
C15 H15B 0.9600 . ?
C15 H15C 0.9600 . ?
C16 H16A 0.9600 . ?
C16 H16B 0.9600 . ?
C16 H16C 0.9600 . ?
Cu1 O1 1.966(4) . ?
Cu1 N1 1.982(4) . ?
Cu1 O2 2.000(3) . ?
Cu1 N2 2.005(4) . ?
Cu1 O4 2.238(3) 2_546 ?
N7 O5 1.230(5) . ?
N7 O6 1.232(5) . ?
N7 O1 1.288(5) . ?
N8 O3 1.225(5) . ?
N8 O4 1.264(5) . ?
N8 O2 1.290(5) . ?
O4 Cu1 2.238(3) 2_556 ?
C17 N4 1.346(6) . ?
C17 C18 1.387(6) . ?
C17 H17 0.9300 . ?
C18 N6 1.340(6) . ?
C18 H18 0.9300 . ?
C19 N6 1.335(6) . ?
C19 C20 1.397(6) . ?
C19 H19 0.9300 . ?
C20 N4 1.350(5) . ?
C20 C21 1.465(7) . ?
C21 N5 1.359(5) . ?
C21 C22 1.397(5) . ?
C22 C23 1.379(7) . ?
C22 H22 0.9300 . ?
C23 C24 1.407(6) . ?
C23 C26 1.519(6) . ?
C24 C25 1.406(6) . ?
C24 C29 1.497(6) . ?
C25 N5 1.340(6) . ?
C25 H25 0.9300 . ?
C26 C27 1.531(7) . ?
C26 H26A 0.9700 . ?
C26 H26B 0.9700 . ?
C27 C28 1.547(7) . ?
C27 C30 1.552(6) . ?
C27 H27 0.9800 . ?
C28 C29 1.564(6) . ?
C28 H28A 0.9700 . ?
C28 H28B 0.9700 . ?
C29 C30 1.591(6) . ?
C29 H29 0.9800 . ?
C30 C32 1.512(8) . ?
C30 C31 1.530(7) . ?
C31 H31A 0.9600 . ?
C31 H31B 0.9600 . ?
C31 H31C 0.9600 . ?
C32 H32A 0.9600 . ?
C32 H32B 0.9600 . ?
C32 H32C 0.9600 . ?
Cu2 O10 1.975(3) . ?
Cu2 O7 1.990(3) . ?
Cu2 N4 2.004(4) . ?
Cu2 N5 2.010(3) . ?
Cu2 O9 2.309(3) 2_657 ?
N9 O8 1.221(5) . ?
N9 O9 1.249(5) . ?
N9 O7 1.284(5) . ?
N10 O12 1.216(5) . ?
N10 O11 1.238(5) . ?
N10 O10 1.297(5) . ?
O9 Cu2 2.309(3) 2_647 ?

loop_
_geom_torsion_atom_site_label_1
_geom_torsion_atom_site_label_2
_geom_torsion_atom_site_label_3
_geom_torsion_atom_site_label_4
_geom_torsion
_geom_torsion_site_symmetry_1
_geom_torsion_site_symmetry_2
_geom_torsion_site_symmetry_3
_geom_torsion_site_symmetry_4
_geom_torsion_publ_flag
N2 C1 C2 N3 2.2(8) . . . . ?
N3 C3 C4 N2 4.3(8) . . . . ?
N3 C3 C4 C5 -172.5(5) . . . . ?
N2 C4 C5 N1 1.4(6) . . . . ?
C3 C4 C5 N1 178.3(5) . . . . ?
N2 C4 C5 C6 -174.4(5) . . . . ?
C3 C4 C5 C6 2.6(8) . . . . ?
N1 C5 C6 C7 -2.2(8) . . . . ?
C4 C5 C6 C7 173.2(5) . . . . ?
C5 C6 C7 C8 -3.2(7) . . . . ?
C5 C6 C7 C10 177.8(5) . . . . ?
C6 C7 C8 C9 6.5(7) . . . . ?
C10 C7 C8 C9 -174.4(5) . . . . ?
C6 C7 C8 C13 -171.9(5) . . . . ?
C10 C7 C8 C13 7.2(7) . . . . ?
C7 C8 C9 N1 -4.9(7) . . . . ?
C13 C8 C9 N1 173.3(5) . . . . ?
C6 C7 C10 C11 172.2(5) . . . . ?
C8 C7 C10 C11 -6.9(7) . . . . ?
C7 C10 C11 C14 50.7(6) . . . . ?
C7 C10 C11 C12 -43.4(6) . . . . ?
C10 C11 C12 C13 83.9(5) . . . . ?
C14 C11 C12 C13 -27.5(4) . . . . ?
C9 C8 C13 C12 -135.4(5) . . . . ?
C7 C8 C13 C12 42.9(6) . . . . ?
C9 C8 C13 C14 132.0(5) . . . . ?
C7 C8 C13 C14 -49.8(6) . . . . ?
C11 C12 C13 C8 -81.8(4) . . . . ?
C11 C12 C13 C14 27.4(4) . . . . ?
C10 C11 C14 C15 37.7(6) . . . . ?
C12 C11 C14 C15 146.5(5) . . . . ?
C10 C11 C14 C16 167.3(4) . . . . ?
C12 C11 C14 C16 -83.9(5) . . . . ?
C10 C11 C14 C13 -81.5(4) . . . . ?
C12 C11 C14 C13 27.3(4) . . . . ?
C8 C13 C14 C15 -43.9(6) . . . . ?
C12 C13 C14 C15 -150.4(5) . . . . ?
C8 C13 C14 C16 -170.5(5) . . . . ?
C12 C13 C14 C16 83.0(5) . . . . ?
C8 C13 C14 C11 79.0(4) . . . . ?
C12 C13 C14 C11 -27.5(4) . . . . ?
C8 C9 N1 C5 -0.3(7) . . . . ?
C8 C9 N1 Cu1 177.8(4) . . . . ?
C6 C5 N1 C9 3.9(7) . . . . ?
C4 C5 N1 C9 -171.9(4) . . . . ?
C6 C5 N1 Cu1 -174.4(4) . . . . ?
C4 C5 N1 Cu1 9.8(5) . . . . ?
C2 C1 N2 C4 2.0(7) . . . . ?
C2 C1 N2 Cu1 -173.7(4) . . . . ?
C3 C4 N2 C1 -5.0(7) . . . . ?
C5 C4 N2 C1 172.1(4) . . . . ?
C3 C4 N2 Cu1 171.3(4) . . . . ?
C5 C4 N2 Cu1 -11.6(5) . . . . ?
C1 C2 N3 C3 -3.0(7) . . . . ?
C4 C3 N3 C2 -0.2(7) . . . . ?
O5 N7 O1 Cu1 -2.4(5) . . . . ?
O6 N7 O1 Cu1 178.3(3) . . . . ?
O3 N8 O2 Cu1 -0.7(5) . . . . ?
O4 N8 O2 Cu1 -178.6(3) . . . . ?
O3 N8 O4 Cu1 -169.3(4) . . . 2_556 ?
O2 N8 O4 Cu1 8.6(6) . . . 2_556 ?
N4 C17 C18 N6 -1.7(7) . . . . ?
N6 C19 C20 N4 -4.2(7) . . . . ?
N6 C19 C20 C21 175.9(4) . . . . ?
N4 C20 C21 N5 -1.1(5) . . . . ?
C19 C20 C21 N5 178.8(4) . . . . ?
N4 C20 C21 C22 177.4(4) . . . . ?
C19 C20 C21 C22 -2.8(7) . . . . ?
N5 C21 C22 C23 -2.6(6) . . . . ?
C20 C21 C22 C23 179.0(4) . . . . ?
C21 C22 C23 C24 2.5(7) . . . . ?
C21 C22 C23 C26 -178.8(4) . . . . ?
C22 C23 C24 C25 -1.0(6) . . . . ?
C26 C23 C24 C25 -179.8(4) . . . . ?
C22 C23 C24 C29 -179.8(4) . . . . ?
C26 C23 C24 C29 1.4(6) . . . . ?
C23 C24 C25 N5 -0.5(7) . . . . ?
C29 C24 C25 N5 178.2(4) . . . . ?
C22 C23 C26 C27 -179.8(4) . . . . ?
C24 C23 C26 C27 -1.1(6) . . . . ?
C23 C26 C27 C28 -47.3(5) . . . . ?
C23 C26 C27 C30 48.8(5) . . . . ?
C26 C27 C28 C29 84.3(4) . . . . ?
C30 C27 C28 C29 -28.4(4) . . . . ?
C25 C24 C29 C28 -133.8(4) . . . . ?
C23 C24 C29 C28 44.9(5) . . . . ?
C25 C24 C29 C30 134.7(4) . . . . ?
C23 C24 C29 C30 -46.6(5) . . . . ?
C27 C28 C29 C24 -80.5(4) . . . . ?
C27 C28 C29 C30 27.7(4) . . . . ?
C26 C27 C30 C32 38.0(6) . . . . ?
C28 C27 C30 C32 148.4(4) . . . . ?
C26 C27 C30 C31 167.5(4) . . . . ?
C28 C27 C30 C31 -82.1(4) . . . . ?
C26 C27 C30 C29 -82.5(4) . . . . ?
C28 C27 C30 C29 27.9(4) . . . . ?
C24 C29 C30 C32 -42.9(5) . . . . ?
C28 C29 C30 C32 -149.2(4) . . . . ?
C24 C29 C30 C31 -169.7(4) . . . . ?
C28 C29 C30 C31 83.9(4) . . . . ?
C24 C29 C30 C27 78.7(4) . . . . ?
C28 C29 C30 C27 -27.6(4) . . . . ?
C18 C17 N4 C20 -0.1(7) . . . . ?
C18 C17 N4 Cu2 178.6(3) . . . . ?
C19 C20 N4 C17 2.9(6) . . . . ?
C21 C20 N4 C17 -177.3(4) . . . . ?
C19 C20 N4 Cu2 -176.0(3) . . . . ?
C21 C20 N4 Cu2 3.9(5) . . . . ?
C24 C25 N5 C21 0.4(6) . . . . ?
C24 C25 N5 Cu2 -177.4(3) . . . . ?
C22 C21 N5 C25 1.1(6) . . . . ?
C20 C21 N5 C25 179.6(4) . . . . ?
C22 C21 N5 Cu2 179.2(3) . . . . ?
C20 C21 N5 Cu2 -2.3(5) . . . . ?
C20 C19 N6 C18 2.4(7) . . . . ?
C17 C18 N6 C19 0.5(7) . . . . ?
O8 N9 O7 Cu2 10.4(5) . . . . ?
O9 N9 O7 Cu2 -170.6(3) . . . . ?
O8 N9 O9 Cu2 -173.0(3) . . . 2_647 ?
O7 N9 O9 Cu2 8.0(6) . . . 2_647 ?
O12 N10 O10 Cu2 -176.5(3) . . . . ?
O11 N10 O10 Cu2 4.2(5) . . . . ?
